data_7111238
loop_
_publ_author_name
'Most, Kerstin'
'K\"opke, Sinje'
'Dall'Antonia, Fabio'
'M\"osch-Zanetti, Nadia C.'

_publ_section_title
;
 The first molybdenum dioxo compounds with \h^2^-pyrazolate ligands: crystal
 structure and oxo transfer properties
;
_journal_issue 16
_journal_name_full 'Chemical Communications'
_journal_page_first 1676
_journal_page_last 1677
_journal_paper_doi 10.1039/b205420e
_journal_year 2002
_chemical_formula_sum 'C11 H19 Cl Mo N2 O2'
_chemical_formula_weight 342.67
_chemical_name_systematic ?
_space_group_IT_number 9
_symmetry_cell_setting monoclinic
_symmetry_space_group_name_Hall 'C -2yc'
_symmetry_space_group_name_H-M 'C 1 c 1'
_atom_sites_solution_hydrogens geom
_atom_sites_solution_primary direct
_atom_sites_solution_secondary difmap
_audit_creation_method SHELXL-97
_cell_angle_alpha 90.00
_cell_angle_beta 106.87(7)
_cell_angle_gamma 90.00
_cell_formula_units_Z 8
_cell_length_a 15.35(1)
_cell_length_b 10.28(1)
_cell_length_c 19.75(2)
_cell_measurement_reflns_used 1024
_cell_measurement_temperature 133(2)
_cell_measurement_theta_max 27.85
_cell_measurement_theta_min 2.98
_cell_volume 2982(5)
_computing_cell_refinement 'Bruker AXS SAINT (V.5.00, Madison 1997)'
_computing_data_collection 'Siemens SMART (V.4.202, Siemens 1996)'
_computing_data_reduction 'Bruker AXS SAINT (V.5.00, Madison 1997)'
_computing_molecular_graphics 'Bruker AXS SHELXTL (V. 5.10)'
_computing_publication_material 'SHELXL-97 (Sheldrick, 1997)'
_computing_structure_refinement 'SHELXL-97 (Sheldrick, 1997)'
_computing_structure_solution 'SHELXS-97 (Sheldrick, 1990)'
_diffrn_ambient_temperature 133(2)
_diffrn_detector_area_resol_mean '8.192 pixels/mm'
_diffrn_measured_fraction_theta_full 0.973
_diffrn_measured_fraction_theta_max 0.973
_diffrn_measurement_device_type 'STOE-Siemens-Huber four circle diffractometer'
_diffrn_measurement_method 'phi and omega scans'
_diffrn_radiation_monochromator graphite
_diffrn_radiation_source 'fine-focus sealed tube'
_diffrn_radiation_type MoK\a
_diffrn_radiation_wavelength 0.71073
_diffrn_reflns_av_R_equivalents 0.0363
_diffrn_reflns_av_sigmaI/netI 0.0295
_diffrn_reflns_limit_h_max 18
_diffrn_reflns_limit_h_min -20
_diffrn_reflns_limit_k_max 13
_diffrn_reflns_limit_k_min 0
_diffrn_reflns_limit_l_max 25
_diffrn_reflns_limit_l_min -25
_diffrn_reflns_number 21708
_diffrn_reflns_theta_full 27.91
_diffrn_reflns_theta_max 27.91
_diffrn_reflns_theta_min 2.16
_diffrn_standards_decay_% 0
_diffrn_standards_interval_count 0
_diffrn_standards_interval_time 0
_diffrn_standards_number 0
_exptl_absorpt_coefficient_mu 1.052
_exptl_absorpt_correction_T_max 0.7431
_exptl_absorpt_correction_T_min 0.5708
_exptl_absorpt_correction_type multi-scan
_exptl_absorpt_process_details
;
'Blessing, R. H. (1995). Acta Cryst. A51, 33-38'
;
_exptl_crystal_colour colourless
_exptl_crystal_density_diffrn 1.528
_exptl_crystal_density_method 'not measured'
_exptl_crystal_description blocks
_exptl_crystal_F_000 1392
_exptl_crystal_size_max 0.60
_exptl_crystal_size_mid 0.50
_exptl_crystal_size_min 0.30
_refine_diff_density_max 0.284
_refine_diff_density_min -0.311
_refine_diff_density_rms 0.059
_refine_ls_abs_structure_details 'Flack H D (1983), Acta Cryst. A39, 876-881'
_refine_ls_abs_structure_Flack 0.11(3)
_refine_ls_extinction_coef 0.00219(12)
_refine_ls_extinction_expression Fc^*^=kFc[1+0.001xFc^2^\l^3^/sin(2\q)]^-1/4^
_refine_ls_extinction_method SHELXL
_refine_ls_goodness_of_fit_ref 1.053
_refine_ls_hydrogen_treatment 'riding model'
_refine_ls_matrix_type full
_refine_ls_number_parameters 321
_refine_ls_number_reflns 5532
_refine_ls_number_restraints 2
_refine_ls_restrained_S_all 1.053
_refine_ls_R_factor_all 0.0220
_refine_ls_R_factor_gt 0.0217
_refine_ls_shift/su_max 0.001
_refine_ls_shift/su_mean 0.000
_refine_ls_structure_factor_coef Fsqd
_refine_ls_weighting_details 'calc w=1/[\s^2^(Fo^2^)+(0.0258P)^2^+2.8463P] where P=(Fo^2^+2Fc^2^)/3'
_refine_ls_weighting_scheme calc
_refine_ls_wR_factor_gt 0.0545
_refine_ls_wR_factor_ref 0.0546
_reflns_number_gt 5491
_reflns_number_total 5532
_reflns_threshold_expression >2sigma(I)
_cod_data_source_file b205420esup1.cif
_cod_data_source_block publ
_cod_original_cell_volume 2980(6)
_cod_original_sg_symbol_H-M Cc
_cod_database_code 7111238

loop_
_symmetry_equiv_pos_as_xyz
'x, y, z'
'x, -y, z+1/2'
'x+1/2, y+1/2, z'
'x+1/2, -y+1/2, z+1/2'

loop_
_atom_site_label
_atom_site_type_symbol
_atom_site_fract_x
_atom_site_fract_y
_atom_site_fract_z
_atom_site_U_iso_or_equiv
_atom_site_adp_type
_atom_site_occupancy
_atom_site_symmetry_multiplicity
_atom_site_calc_flag
_atom_site_refinement_flags
Mo1 Mo 0.550099(13) 0.15306(2) 0.542989(11) 0.02152(6) Uani 1 1 d .
Cl1 Cl 0.56559(5) -0.06778(6) 0.52788(4) 0.03008(15) Uani 1 1 d .
O1 O 0.57985(15) 0.2264(2) 0.47590(13) 0.0364(5) Uani 1 1 d .
O2 O 0.63544(15) 0.1847(2) 0.61676(13) 0.0360(5) Uani 1 1 d .
N1 N 0.42685(17) 0.13494(18) 0.56895(13) 0.0178(5) Uani 1 1 d .
N2 N 0.44510(15) 0.2624(2) 0.55564(12) 0.0188(4) Uani 1 1 d .
C1 C 0.33806(18) 0.1254(2) 0.56493(14) 0.0181(5) Uani 1 1 d .
C2 C 0.30020(19) 0.2501(2) 0.55157(14) 0.0209(5) Uani 1 1 d .
H2 H 0.2391 0.2733 0.5480 0.025 Uiso 1 1 calc R
C3 C 0.36847(18) 0.3341(2) 0.54444(13) 0.0182(5) Uani 1 1 d .
C10 C 0.29570(19) -0.0039(2) 0.57356(15) 0.0229(5) Uani 1 1 d .
C11 C 0.3600(3) -0.0765(3) 0.63503(18) 0.0506(10) Uani 1 1 d .
H11A H 0.3750 -0.0212 0.6773 0.076 Uiso 1 1 calc R
H11B H 0.4159 -0.0987 0.6231 0.076 Uiso 1 1 calc R
H11C H 0.3306 -0.1564 0.6443 0.076 Uiso 1 1 calc R
C12 C 0.2835(3) -0.0840(3) 0.50566(17) 0.0394(8) Uani 1 1 d .
H12A H 0.2590 -0.1699 0.5115 0.059 Uiso 1 1 calc R
H12B H 0.3426 -0.0942 0.4965 0.059 Uiso 1 1 calc R
H12C H 0.2413 -0.0389 0.4657 0.059 Uiso 1 1 calc R
C13 C 0.2049(3) 0.0184(3) 0.5873(4) 0.0806(19) Uani 1 1 d .
H13A H 0.2135 0.0730 0.6294 0.121 Uiso 1 1 calc R
H13B H 0.1788 -0.0655 0.5950 0.121 Uiso 1 1 calc R
H13C H 0.1634 0.0619 0.5463 0.121 Uiso 1 1 calc R
C30 C 0.36440(19) 0.4791(2) 0.53074(14) 0.0226(5) Uani 1 1 d .
C31 C 0.4559(2) 0.5275(3) 0.52374(19) 0.0335(6) Uani 1 1 d .
H31A H 0.5042 0.5081 0.5674 0.050 Uiso 1 1 calc R
H31B H 0.4528 0.6217 0.5156 0.050 Uiso 1 1 calc R
H31C H 0.4692 0.4837 0.4838 0.050 Uiso 1 1 calc R
C32 C 0.2877(2) 0.5065(3) 0.46264(16) 0.0317(6) Uani 1 1 d .
H32A H 0.2997 0.4593 0.4232 0.048 Uiso 1 1 calc R
H32B H 0.2849 0.6001 0.4527 0.048 Uiso 1 1 calc R
H32C H 0.2295 0.4777 0.4686 0.048 Uiso 1 1 calc R
C33 C 0.3427(2) 0.5464(3) 0.59381(16) 0.0308(6) Uani 1 1 d .
H33A H 0.2851 0.5128 0.5987 0.046 Uiso 1 1 calc R
H33B H 0.3375 0.6405 0.5855 0.046 Uiso 1 1 calc R
H33C H 0.3917 0.5287 0.6373 0.046 Uiso 1 1 calc R
Mo2 Mo 0.403232(13) 0.13208(2) 0.338001(11) 0.02232(6) Uani 1 1 d .
Cl2 Cl 0.39379(7) 0.35251(7) 0.32013(6) 0.0479(3) Uani 1 1 d .
O3 O 0.40596(16) 0.1086(2) 0.42351(11) 0.0337(5) Uani 1 1 d .
O4 O 0.30155(16) 0.0778(3) 0.28799(12) 0.0409(6) Uani 1 1 d .
N3 N 0.49117(17) -0.0035(2) 0.32092(12) 0.0236(5) Uani 1 1 d .
N4 N 0.52016(17) 0.1162(2) 0.30463(13) 0.0223(5) Uani 1 1 d .
C4 C 0.5433(2) -0.0969(2) 0.30520(14) 0.0213(5) Uani 1 1 d .
C5 C 0.6081(2) -0.0349(3) 0.27862(14) 0.0228(5) Uani 1 1 d .
H5 H 0.6545 -0.0760 0.2633 0.027 Uiso 1 1 calc R
C6 C 0.59140(18) 0.0989(2) 0.27893(13) 0.0205(5) Uani 1 1 d .
C40 C 0.5284(2) -0.2403(2) 0.31578(15) 0.0264(6) Uani 1 1 d .
C41 C 0.5003(3) -0.3074(3) 0.24318(19) 0.0503(10) Uani 1 1 d .
H41A H 0.4461 -0.2646 0.2125 0.075 Uiso 1 1 calc R
H41B H 0.4867 -0.3992 0.2491 0.075 Uiso 1 1 calc R
H41C H 0.5502 -0.3014 0.2217 0.075 Uiso 1 1 calc R
C42 C 0.6165(3) -0.2997(3) 0.3632(2) 0.0508(10) Uani 1 1 d .
H42A H 0.6643 -0.2936 0.3396 0.076 Uiso 1 1 calc R
H42B H 0.6060 -0.3913 0.3723 0.076 Uiso 1 1 calc R
H42C H 0.6354 -0.2523 0.4082 0.076 Uiso 1 1 calc R
C43 C 0.4524(3) -0.2579(3) 0.3511(2) 0.0397(8) Uani 1 1 d .
H43A H 0.4690 -0.2125 0.3967 0.060 Uiso 1 1 calc R
H43B H 0.4442 -0.3508 0.3587 0.060 Uiso 1 1 calc R
H43C H 0.3955 -0.2217 0.3205 0.060 Uiso 1 1 calc R
C60 C 0.6401(2) 0.2138(3) 0.25802(15) 0.0243(5) Uani 1 1 d .
C61 C 0.6833(2) 0.2953(3) 0.32480(17) 0.0356(7) Uani 1 1 d .
H61A H 0.6356 0.3250 0.3452 0.053 Uiso 1 1 calc R
H61B H 0.7143 0.3709 0.3122 0.053 Uiso 1 1 calc R
H61C H 0.7274 0.2420 0.3595 0.053 Uiso 1 1 calc R
C62 C 0.7131(2) 0.1643(3) 0.22556(19) 0.0345(7) Uani 1 1 d .
H62A H 0.7574 0.1113 0.2604 0.052 Uiso 1 1 calc R
H62B H 0.7442 0.2386 0.2118 0.052 Uiso 1 1 calc R
H62C H 0.6844 0.1114 0.1837 0.052 Uiso 1 1 calc R
C63 C 0.5707(2) 0.2982(3) 0.20409(17) 0.0355(7) Uani 1 1 d .
H63A H 0.5446 0.2479 0.1607 0.053 Uiso 1 1 calc R
H63B H 0.6012 0.3756 0.1930 0.053 Uiso 1 1 calc R
H63C H 0.5220 0.3247 0.2241 0.053 Uiso 1 1 calc R

loop_
_atom_site_aniso_label
_atom_site_aniso_U_11
_atom_site_aniso_U_22
_atom_site_aniso_U_33
_atom_site_aniso_U_23
_atom_site_aniso_U_13
_atom_site_aniso_U_12
Mo1 0.01515(11) 0.02048(9) 0.03112(13) -0.00002(9) 0.01018(9) 0.00134(8)
Cl1 0.0258(4) 0.0243(3) 0.0411(4) -0.0040(3) 0.0111(3) 0.0073(2)
O1 0.0314(12) 0.0365(11) 0.0496(14) 0.0059(9) 0.0251(11) 0.0001(9)
O2 0.0192(11) 0.0355(11) 0.0486(13) -0.0067(10) 0.0025(10) 0.0026(9)
N1 0.0186(12) 0.0117(9) 0.0245(12) 0.0017(7) 0.0084(10) 0.0015(7)
N2 0.0170(10) 0.0151(9) 0.0255(11) -0.0015(8) 0.0081(9) -0.0008(8)
C1 0.0194(13) 0.0166(10) 0.0195(12) -0.0020(8) 0.0077(10) -0.0016(9)
C2 0.0159(12) 0.0202(11) 0.0266(13) -0.0036(9) 0.0063(10) 0.0018(9)
C3 0.0200(13) 0.0147(10) 0.0205(12) -0.0005(8) 0.0067(10) 0.0028(9)
C10 0.0235(13) 0.0146(10) 0.0337(14) -0.0041(10) 0.0132(11) -0.0036(9)
C11 0.083(3) 0.0314(16) 0.0286(17) 0.0087(13) 0.0016(18) -0.0224(17)
C12 0.056(2) 0.0256(13) 0.0319(16) -0.0054(11) 0.0058(15) -0.0143(14)
C13 0.058(3) 0.0243(15) 0.194(6) -0.014(2) 0.090(4) -0.0111(16)
C30 0.0257(14) 0.0131(10) 0.0280(13) 0.0016(9) 0.0065(11) 0.0007(9)
C31 0.0332(16) 0.0202(12) 0.0506(18) 0.0027(12) 0.0174(14) -0.0050(11)
C32 0.0324(16) 0.0279(13) 0.0309(15) 0.0062(11) 0.0030(13) 0.0078(12)
C33 0.0397(17) 0.0204(12) 0.0321(15) -0.0053(10) 0.0098(14) 0.0040(11)
Mo2 0.02524(13) 0.02073(9) 0.02532(12) 0.00080(8) 0.01415(10) -0.00053(9)
Cl2 0.0637(6) 0.0235(3) 0.0725(7) 0.0097(3) 0.0452(6) 0.0116(4)
O3 0.0409(13) 0.0374(11) 0.0284(11) 0.0005(8) 0.0191(10) 0.0016(9)
O4 0.0294(13) 0.0521(14) 0.0401(13) -0.0021(10) 0.0082(11) -0.0010(10)
N3 0.0295(13) 0.0176(10) 0.0266(11) 0.0017(8) 0.0128(10) -0.0024(9)
N4 0.0272(14) 0.0156(9) 0.0294(13) 0.0002(9) 0.0164(11) -0.0021(9)
C4 0.0257(13) 0.0175(11) 0.0200(12) -0.0006(9) 0.0056(10) 0.0021(10)
C5 0.0226(14) 0.0234(12) 0.0238(13) -0.0003(10) 0.0090(11) 0.0037(10)
C6 0.0213(13) 0.0218(11) 0.0198(12) 0.0008(9) 0.0082(10) -0.0018(10)
C40 0.0325(16) 0.0164(11) 0.0276(14) -0.0007(10) 0.0045(12) 0.0006(10)
C41 0.091(3) 0.0255(14) 0.0336(18) -0.0078(13) 0.0176(19) -0.0095(17)
C42 0.043(2) 0.0271(15) 0.071(3) 0.0106(16) -0.0023(19) 0.0063(14)
C43 0.051(2) 0.0245(13) 0.0473(19) 0.0008(13) 0.0199(17) -0.0089(14)
C60 0.0247(14) 0.0244(12) 0.0255(13) 0.0053(10) 0.0098(11) -0.0023(11)
C61 0.0416(19) 0.0313(15) 0.0323(16) 0.0013(12) 0.0086(14) -0.0154(13)
C62 0.0239(15) 0.0421(16) 0.0421(18) 0.0042(13) 0.0172(14) -0.0028(12)
C63 0.0280(16) 0.0423(16) 0.0378(17) 0.0184(13) 0.0121(13) 0.0014(13)

loop_
_atom_type_symbol
_atom_type_description
_atom_type_scat_dispersion_real
_atom_type_scat_dispersion_imag
_atom_type_scat_source
C C 0.0033 0.0016 'International Tables Vol C Tables 4.2.6.8 and 6.1.1.4'
H H 0.0000 0.0000 'International Tables Vol C Tables 4.2.6.8 and 6.1.1.4'
N N 0.0061 0.0033 'International Tables Vol C Tables 4.2.6.8 and 6.1.1.4'
O O 0.0106 0.0060 'International Tables Vol C Tables 4.2.6.8 and 6.1.1.4'
Cl Cl 0.1484 0.1585 'International Tables Vol C Tables 4.2.6.8 and 6.1.1.4'
Mo Mo -1.6832 0.6857 'International Tables Vol C Tables 4.2.6.8 and 6.1.1.4'

loop_
_geom_angle_atom_site_label_1
_geom_angle_atom_site_label_2
_geom_angle_atom_site_label_3
_geom_angle
O2 Mo1 O1 105.76(14)
O2 Mo1 N2 103.38(12)
O1 Mo1 N2 104.61(12)
O2 Mo1 N1 109.53(13)
O1 Mo1 N1 133.86(11)
N2 Mo1 N1 38.86(9)
O2 Mo1 Cl1 102.61(8)
O1 Mo1 Cl1 105.90(9)
N2 Mo1 Cl1 132.21(7)
N1 Mo1 Cl1 94.47(6)
C1 N1 N2 108.4(2)
C1 N1 Mo1 163.3(2)
N2 N1 Mo1 67.89(13)
C3 N2 N1 109.5(2)
C3 N2 Mo1 164.25(19)
N1 N2 Mo1 73.25(15)
N1 C1 C2 107.6(2)
N1 C1 C10 121.3(2)
C2 C1 C10 131.1(3)
C3 C2 C1 107.6(2)
C3 C2 H2 126.2
C1 C2 H2 126.2
N2 C3 C2 106.8(2)
N2 C3 C30 123.8(2)
C2 C3 C30 129.3(2)
C1 C10 C13 109.7(2)
C1 C10 C11 108.7(3)
C13 C10 C11 110.5(3)
C1 C10 C12 108.7(2)
C13 C10 C12 110.6(3)
C11 C10 C12 108.7(3)
C10 C11 H11A 109.5
C10 C11 H11B 109.5
H11A C11 H11B 109.5
C10 C11 H11C 109.5
H11A C11 H11C 109.5
H11B C11 H11C 109.5
C10 C12 H12A 109.5
C10 C12 H12B 109.5
H12A C12 H12B 109.5
C10 C12 H12C 109.5
H12A C12 H12C 109.5
H12B C12 H12C 109.5
C10 C13 H13A 109.5
C10 C13 H13B 109.5
H13A C13 H13B 109.5
C10 C13 H13C 109.5
H13A C13 H13C 109.5
H13B C13 H13C 109.5
C3 C30 C31 110.1(2)
C3 C30 C32 108.6(2)
C31 C30 C32 110.6(3)
C3 C30 C33 107.7(2)
C31 C30 C33 110.2(2)
C32 C30 C33 109.6(2)
C30 C31 H31A 109.5
C30 C31 H31B 109.5
H31A C31 H31B 109.5
C30 C31 H31C 109.5
H31A C31 H31C 109.5
H31B C31 H31C 109.5
C30 C32 H32A 109.5
C30 C32 H32B 109.5
H32A C32 H32B 109.5
C30 C32 H32C 109.5
H32A C32 H32C 109.5
H32B C32 H32C 109.5
C30 C33 H33A 109.5
C30 C33 H33B 109.5
H33A C33 H33B 109.5
C30 C33 H33C 109.5
H33A C33 H33C 109.5
H33B C33 H33C 109.5
O4 Mo2 O3 106.77(14)
O4 Mo2 N3 102.84(13)
O3 Mo2 N3 104.01(11)
O4 Mo2 N4 121.61(12)
O3 Mo2 N4 121.88(12)
N3 Mo2 N4 38.99(9)
O4 Mo2 Cl2 103.38(10)
O3 Mo2 Cl2 106.05(8)
N3 Mo2 Cl2 131.83(8)
N4 Mo2 Cl2 92.89(7)
C4 N3 N4 109.2(2)
C4 N3 Mo2 175.2(2)
N4 N3 Mo2 72.66(15)
C6 N4 N3 108.9(2)
C6 N4 Mo2 175.1(2)
N3 N4 Mo2 68.34(14)
N3 C4 C5 107.2(2)
N3 C4 C40 122.6(2)
C5 C4 C40 130.1(2)
C6 C5 C4 107.1(2)
C6 C5 H5 126.4
C4 C5 H5 126.4
N4 C6 C5 107.6(2)
N4 C6 C60 121.2(2)
C5 C6 C60 131.2(2)
C4 C40 C42 109.3(3)
C4 C40 C43 110.1(2)
C42 C40 C43 109.1(3)
C4 C40 C41 108.7(2)
C42 C40 C41 110.5(3)
C43 C40 C41 109.1(3)
C40 C41 H41A 109.5
C40 C41 H41B 109.5
H41A C41 H41B 109.5
C40 C41 H41C 109.5
H41A C41 H41C 109.5
H41B C41 H41C 109.5
C40 C42 H42A 109.5
C40 C42 H42B 109.5
H42A C42 H42B 109.5
C40 C42 H42C 109.5
H42A C42 H42C 109.5
H42B C42 H42C 109.5
C40 C43 H43A 109.5
C40 C43 H43B 109.5
H43A C43 H43B 109.5
C40 C43 H43C 109.5
H43A C43 H43C 109.5
H43B C43 H43C 109.5
C6 C60 C62 109.5(2)
C6 C60 C63 109.3(3)
C62 C60 C63 110.0(3)
C6 C60 C61 108.3(2)
C62 C60 C61 110.7(3)
C63 C60 C61 109.0(3)
C60 C61 H61A 109.5
C60 C61 H61B 109.5
H61A C61 H61B 109.5
C60 C61 H61C 109.5
H61A C61 H61C 109.5
H61B C61 H61C 109.5
C60 C62 H62A 109.5
C60 C62 H62B 109.5
H62A C62 H62B 109.5
C60 C62 H62C 109.5
H62A C62 H62C 109.5
H62B C62 H62C 109.5
C60 C63 H63A 109.5
C60 C63 H63B 109.5
H63A C63 H63B 109.5
C60 C63 H63C 109.5
H63A C63 H63C 109.5
H63B C63 H63C 109.5

loop_
_geom_bond_atom_site_label_1
_geom_bond_atom_site_label_2
_geom_bond_distance
Mo1 O2 1.684(3)
Mo1 O1 1.698(2)
Mo1 N2 2.038(3)
Mo1 N1 2.106(3)
Mo1 Cl1 2.310(3)
N1 C1 1.345(4)
N1 N2 1.380(3)
N2 C3 1.351(3)
C1 C2 1.400(4)
C1 C10 1.510(4)
C2 C3 1.396(4)
C2 H2 0.9500
C3 C30 1.513(4)
C10 C13 1.512(4)
C10 C11 1.520(5)
C10 C12 1.538(4)
C11 H11A 0.9800
C11 H11B 0.9800
C11 H11C 0.9800
C12 H12A 0.9800
C12 H12B 0.9800
C12 H12C 0.9800
C13 H13A 0.9800
C13 H13B 0.9800
C13 H13C 0.9800
C30 C31 1.533(4)
C30 C32 1.535(4)
C30 C33 1.543(4)
C31 H31A 0.9800
C31 H31B 0.9800
C31 H31C 0.9800
C32 H32A 0.9800
C32 H32B 0.9800
C32 H32C 0.9800
C33 H33A 0.9800
C33 H33B 0.9800
C33 H33C 0.9800
Mo2 O4 1.681(3)
Mo2 O3 1.694(3)
Mo2 N3 2.035(3)
Mo2 N4 2.090(3)
Mo2 Cl2 2.291(3)
N3 C4 1.343(4)
N3 N4 1.377(3)
N4 C6 1.344(4)
C4 C5 1.404(4)
C4 C40 1.515(4)
C5 C6 1.398(4)
C5 H5 0.9500
C6 C60 1.517(4)
C40 C42 1.530(5)
C40 C43 1.533(5)
C40 C41 1.536(4)
C41 H41A 0.9800
C41 H41B 0.9800
C41 H41C 0.9800
C42 H42A 0.9800
C42 H42B 0.9800
C42 H42C 0.9800
C43 H43A 0.9800
C43 H43B 0.9800
C43 H43C 0.9800
C60 C62 1.530(4)
C60 C63 1.537(4)
C60 C61 1.541(4)
C61 H61A 0.9800
C61 H61B 0.9800
C61 H61C 0.9800
C62 H62A 0.9800
C62 H62B 0.9800
C62 H62C 0.9800
C63 H63A 0.9800
C63 H63B 0.9800
C63 H63C 0.9800
